data_2216635
loop_
_publ_author_name
'Maliha, Bushra'
'Hussain, Ishtiaq'
'Siddiqui, Hamid Latif'
'Tariq, Muhammad Ilyas'
'Parvez, Masood'

_publ_section_title
;
 1-Oxo-<i>N</i>-phenylisoindoline-2-carboxamide
;
_journal_coeditor_code LH2558
_journal_issue 12
_journal_name_full 'Acta Crystallographica Section E'
_journal_page_first o4728
_journal_page_last o4728
_journal_paper_doi 10.1107/S1600536807056929
_journal_volume 63
_journal_year 2007
_chemical_formula_iupac 'C15 H12 N2 O2'
_chemical_formula_moiety 'C15 H12 N2 O2'
_chemical_formula_sum 'C15 H12 N2 O2'
_chemical_formula_weight 252.27
_chemical_name_common
;
?
;
_chemical_name_systematic
;
1-Oxo-N-phenylisoindoline-2-carboxamide
;
_space_group_IT_number 14
_symmetry_cell_setting monoclinic
_symmetry_space_group_name_Hall '-P 2ybc'
_symmetry_space_group_name_H-M 'P 1 21/c 1'
_atom_sites_solution_hydrogens geom
_atom_sites_solution_primary direct
_atom_sites_solution_secondary difmap
_cell_angle_alpha 90.00
_cell_angle_beta 102.228(17)
_cell_angle_gamma 90.00
_cell_formula_units_Z 4
_cell_length_a 12.905(4)
_cell_length_b 5.6190(10)
_cell_length_c 17.161(6)
_cell_measurement_reflns_used 5034
_cell_measurement_temperature 173(2)
_cell_measurement_theta_max 27.45
_cell_measurement_theta_min 2.62
_cell_volume 1216.2(6)
_computing_cell_refinement 'HKL DENZO (Otwinowski & Minor, 1997)'
_computing_data_collection 'COLLECT (Hooft, 1998)'
_computing_data_reduction 'SCALEPACK (Otwinowski & Minor, 1997)'
_computing_molecular_graphics 'ORTEPII (Johnson, 1976)'
_computing_publication_material 'SHELXL97 (Sheldrick, 1997)'
_computing_structure_refinement 'SHELXL97 (Sheldrick, 1997)'
_computing_structure_solution 'SAPI91 (Fan, 1991)'
_diffrn_ambient_temperature 173(2)
_diffrn_measured_fraction_theta_full 0.994
_diffrn_measured_fraction_theta_max 0.994
_diffrn_measurement_device_type 'Nonius KappaCCD'
_diffrn_measurement_method ' \w and \f '
_diffrn_radiation_monochromator graphite
_diffrn_radiation_source 'fine-focus sealed tube'
_diffrn_radiation_type MoK\a
_diffrn_radiation_wavelength 0.71073
_diffrn_reflns_av_R_equivalents 0.0214
_diffrn_reflns_av_sigmaI/netI 0.0327
_diffrn_reflns_limit_h_max 16
_diffrn_reflns_limit_h_min -16
_diffrn_reflns_limit_k_max 7
_diffrn_reflns_limit_k_min -6
_diffrn_reflns_limit_l_max 22
_diffrn_reflns_limit_l_min -22
_diffrn_reflns_number 5034
_diffrn_reflns_theta_full 27.45
_diffrn_reflns_theta_max 27.45
_diffrn_reflns_theta_min 2.62
_exptl_absorpt_coefficient_mu 0.093
_exptl_absorpt_correction_T_max 0.9944
_exptl_absorpt_correction_T_min 0.9680
_exptl_absorpt_correction_type multi-scan
_exptl_absorpt_process_details '(SORTAV; Blessing, 1997)'
_exptl_crystal_colour colorless
_exptl_crystal_density_diffrn 1.378
_exptl_crystal_density_method 'not measured'
_exptl_crystal_description needle
_exptl_crystal_F_000 528
_exptl_crystal_size_max 0.35
_exptl_crystal_size_mid 0.10
_exptl_crystal_size_min 0.06
_refine_diff_density_max 0.165
_refine_diff_density_min -0.160
_refine_ls_extinction_method none
_refine_ls_goodness_of_fit_ref 1.018
_refine_ls_hydrogen_treatment constr
_refine_ls_matrix_type full
_refine_ls_number_parameters 172
_refine_ls_number_reflns 2768
_refine_ls_number_restraints 0
_refine_ls_restrained_S_all 1.018
_refine_ls_R_factor_all 0.0570
_refine_ls_R_factor_gt 0.0384
_refine_ls_shift/su_max 0.001
_refine_ls_shift/su_mean 0.000
_refine_ls_structure_factor_coef Fsqd
_refine_ls_weighting_details 'calc w=1/[\s^2^(Fo^2^)+(0.038P)^2^+0.39P] where P=(Fo^2^+2Fc^2^)/3'
_refine_ls_weighting_scheme calc
_refine_ls_wR_factor_gt 0.0861
_refine_ls_wR_factor_ref 0.0972
_reflns_number_gt 2119
_reflns_number_total 2768
_reflns_threshold_expression I>2\s(I)
_cod_data_source_file lh2558.cif
_cod_data_source_block I
_cod_depositor_comments
;
The following automatic conversions were performed:
'_symmetry_cell_setting' value 'Monoclinic' changed to 'monoclinic'
according to '/home/saulius/struct/CIF-dictionaries/cif_core.dic'
dictionary named 'cif_core.dic' version 2.4.1 from 2010-06-29.

Automatic conversion script
Id: cif_fix_enum 1527 2010-12-29 10:47:43Z saulius 

The following automatic conversions were performed:

'_symmetry_cell_setting' value 'Monoclinic' changed to 'monoclinic'
according to /home/saulius/struct/CIF-dictionaries/cif_core.dic
dictionary named 'cif_core.dic' version 2.4.1 from 2010-06-29.

Automatic conversion script
Id: cif_fix_values 1715 2011-07-08 13:25:40Z adriana 
;
_cod_original_sg_symbol_H-M 'P 21/c'
_cod_database_code 2216635
_cod_database_fobs_code 2216635

loop_
_symmetry_equiv_pos_as_xyz
'x, y, z'
'-x, y+1/2, -z+1/2'
'-x, -y, -z'
'x, -y-1/2, z-1/2'

loop_
_atom_site_type_symbol
_atom_site_label
_atom_site_fract_x
_atom_site_fract_y
_atom_site_fract_z
_atom_site_U_iso_or_equiv
_atom_site_adp_type
_atom_site_calc_flag
_atom_site_refinement_flags
_atom_site_occupancy
O O1 0.92562(7) -0.27832(16) 0.39885(5) 0.0328(2) Uani d . 1
O O2 0.89390(8) 0.31349(17) 0.24855(6) 0.0406(3) Uani d . 1
N N1 0.97796(8) 0.07840(18) 0.34984(6) 0.0263(2) Uani d . 1
N N2 0.80821(8) -0.01677(19) 0.28210(6) 0.0297(3) Uani d . 1
H H2N 0.8169 -0.1366 0.3159 0.036 Uiso calc R 1
C C1 1.09874(10) -0.1015(2) 0.44905(7) 0.0268(3) Uani d . 1
C C2 1.14801(11) -0.2514(2) 0.51004(8) 0.0315(3) Uani d . 1
H H2 1.1139 -0.3908 0.5234 0.038 Uiso calc R 1
C C3 1.24880(11) -0.1894(3) 0.55062(8) 0.0356(3) Uani d . 1
H H3 1.2846 -0.2866 0.5932 0.043 Uiso calc R 1
C C4 1.29830(11) 0.0143(3) 0.52972(8) 0.0380(3) Uani d . 1
H H4 1.3676 0.0532 0.5584 0.046 Uiso calc R 1
C C5 1.24877(11) 0.1619(2) 0.46793(8) 0.0346(3) Uani d . 1
H H5 1.2834 0.2991 0.4535 0.041 Uiso calc R 1
C C6 1.14717(10) 0.1021(2) 0.42818(7) 0.0281(3) Uani d . 1
C C7 1.07353(10) 0.2269(2) 0.36116(8) 0.0296(3) Uani d . 1
H H7A 1.0587 0.3916 0.3761 0.036 Uiso calc R 1
H H7B 1.1030 0.2308 0.3124 0.036 Uiso calc R 1
C C8 0.99162(10) -0.1207(2) 0.39860(7) 0.0263(3) Uani d . 1
C C9 0.89044(10) 0.1374(2) 0.28902(7) 0.0284(3) Uani d . 1
C C10 0.71058(10) -0.0067(2) 0.22699(8) 0.0301(3) Uani d . 1
C C11 0.68394(11) 0.1681(3) 0.16870(8) 0.0360(3) Uani d . 1
H H11 0.7324 0.2927 0.1648 0.043 Uiso calc R 1
C C12 0.58577(11) 0.1588(3) 0.11620(9) 0.0419(4) Uani d . 1
H H12 0.5675 0.2784 0.0765 0.050 Uiso calc R 1
C C13 0.51455(12) -0.0206(3) 0.12064(9) 0.0452(4) Uani d . 1
H H13 0.4481 -0.0259 0.0840 0.054 Uiso calc R 1
C C14 0.54067(12) -0.1927(3) 0.17890(10) 0.0480(4) Uani d . 1
H H14 0.4916 -0.3158 0.1828 0.058 Uiso calc R 1
C C15 0.63785(11) -0.1869(3) 0.23162(9) 0.0401(3) Uani d . 1
H H15 0.6552 -0.3067 0.2713 0.048 Uiso calc R 1

loop_
_atom_site_aniso_label
_atom_site_aniso_U_11
_atom_site_aniso_U_22
_atom_site_aniso_U_33
_atom_site_aniso_U_12
_atom_site_aniso_U_13
_atom_site_aniso_U_23
O1 0.0361(5) 0.0257(5) 0.0383(5) -0.0031(4) 0.0116(4) 0.0042(4)
O2 0.0453(6) 0.0332(5) 0.0402(6) -0.0068(4) 0.0016(4) 0.0125(4)
N1 0.0310(6) 0.0215(5) 0.0280(5) -0.0004(4) 0.0093(4) 0.0015(4)
N2 0.0330(6) 0.0276(5) 0.0290(6) -0.0025(4) 0.0080(4) 0.0037(4)
C1 0.0315(6) 0.0226(6) 0.0286(6) 0.0032(5) 0.0119(5) -0.0018(5)
C2 0.0375(7) 0.0267(6) 0.0328(7) 0.0051(5) 0.0131(6) 0.0026(5)
C3 0.0383(7) 0.0360(7) 0.0333(7) 0.0105(6) 0.0094(6) 0.0028(6)
C4 0.0322(7) 0.0410(8) 0.0398(8) 0.0035(6) 0.0054(6) -0.0033(6)
C5 0.0349(7) 0.0296(7) 0.0403(8) -0.0023(6) 0.0105(6) -0.0016(6)
C6 0.0330(7) 0.0237(6) 0.0296(7) 0.0019(5) 0.0113(5) -0.0023(5)
C7 0.0336(7) 0.0223(6) 0.0336(7) -0.0033(5) 0.0084(5) 0.0006(5)
C8 0.0340(7) 0.0200(6) 0.0281(6) 0.0025(5) 0.0139(5) -0.0004(5)
C9 0.0347(7) 0.0248(6) 0.0272(6) 0.0002(5) 0.0097(5) -0.0012(5)
C10 0.0314(7) 0.0302(6) 0.0302(7) 0.0011(5) 0.0100(5) -0.0036(5)
C11 0.0335(7) 0.0347(7) 0.0406(8) -0.0003(6) 0.0092(6) 0.0050(6)
C12 0.0356(7) 0.0448(8) 0.0444(8) 0.0033(6) 0.0067(6) 0.0085(7)
C13 0.0339(8) 0.0493(9) 0.0494(9) -0.0019(7) 0.0024(7) 0.0009(7)
C14 0.0407(8) 0.0425(8) 0.0583(10) -0.0122(7) 0.0048(7) 0.0028(7)
C15 0.0419(8) 0.0341(7) 0.0434(8) -0.0063(6) 0.0070(7) 0.0043(6)

loop_
_atom_type_symbol
_atom_type_description
_atom_type_scat_dispersion_real
_atom_type_scat_dispersion_imag
_atom_type_scat_source
C C 0.0033 0.0016 'International Tables Vol C Tables 4.2.6.8 and 6.1.1.4'
H H 0.0000 0.0000 'International Tables Vol C Tables 4.2.6.8 and 6.1.1.4'
N N 0.0061 0.0033 'International Tables Vol C Tables 4.2.6.8 and 6.1.1.4'
O O 0.0106 0.0060 'International Tables Vol C Tables 4.2.6.8 and 6.1.1.4'

loop_
_geom_angle_atom_site_label_1
_geom_angle_atom_site_label_2
_geom_angle_atom_site_label_3
_geom_angle
C8 N1 C9 128.19(10)
C8 N1 C7 112.54(10)
C9 N1 C7 118.99(10)
C9 N2 C10 127.29(11)
C9 N2 H2N 116.4
C10 N2 H2N 116.4
C6 C1 C2 122.40(12)
C6 C1 C8 109.11(11)
C2 C1 C8 128.47(12)
C3 C2 C1 117.27(12)
C3 C2 H2 121.4
C1 C2 H2 121.4
C2 C3 C4 120.69(13)
C2 C3 H3 119.7
C4 C3 H3 119.7
C5 C4 C3 121.61(13)
C5 C4 H4 119.2
C3 C4 H4 119.2
C6 C5 C4 117.71(13)
C6 C5 H5 121.1
C4 C5 H5 121.1
C5 C6 C1 120.30(12)
C5 C6 C7 130.05(12)
C1 C6 C7 109.66(11)
N1 C7 C6 102.34(10)
N1 C7 H7A 111.3
C6 C7 H7A 111.3
N1 C7 H7B 111.3
C6 C7 H7B 111.3
H7A C7 H7B 109.2
O1 C8 N1 125.74(12)
O1 C8 C1 128.03(11)
N1 C8 C1 106.22(10)
O2 C9 N2 126.40(12)
O2 C9 N1 119.71(12)
N2 C9 N1 113.89(11)
C11 C10 C15 119.12(13)
C11 C10 N2 124.12(12)
C15 C10 N2 116.75(12)
C12 C11 C10 119.41(13)
C12 C11 H11 120.3
C10 C11 H11 120.3
C13 C12 C11 121.24(14)
C13 C12 H12 119.4
C11 C12 H12 119.4
C12 C13 C14 119.29(14)
C12 C13 H13 120.4
C14 C13 H13 120.4
C13 C14 C15 120.41(14)
C13 C14 H14 119.8
C15 C14 H14 119.8
C14 C15 C10 120.52(14)
C14 C15 H15 119.7
C10 C15 H15 119.7

loop_
_geom_bond_atom_site_label_1
_geom_bond_atom_site_label_2
_geom_bond_distance
O1 C8 1.2293(15)
O2 C9 1.2148(16)
N1 C8 1.3859(15)
N1 C9 1.4057(17)
N1 C7 1.4676(16)
N2 C9 1.3556(16)
N2 C10 1.4073(17)
N2 H2N 0.8800
C1 C6 1.3865(17)
C1 C2 1.3883(18)
C1 C8 1.4715(18)
C2 C3 1.384(2)
C2 H2 0.9500
C3 C4 1.394(2)
C3 H3 0.9500
C4 C5 1.391(2)
C4 H4 0.9500
C5 C6 1.3851(19)
C5 H5 0.9500
C6 C7 1.5016(18)
C7 H7A 0.9900
C7 H7B 0.9900
C10 C11 1.3921(19)
C10 C15 1.3944(19)
C11 C12 1.391(2)
C11 H11 0.9500
C12 C13 1.377(2)
C12 H12 0.9500
C13 C14 1.380(2)
C13 H13 0.9500
C14 C15 1.383(2)
C14 H14 0.9500
C15 H15 0.9500

loop_
_geom_hbond_atom_site_label_D
_geom_hbond_atom_site_label_H
_geom_hbond_atom_site_label_A
_geom_hbond_site_symmetry_A
_geom_hbond_distance_DH
_geom_hbond_distance_HA
_geom_hbond_distance_DA
_geom_hbond_angle_DHA
C2 H2 O1 3_746 0.95 2.41 3.3105(17) 159.1
C7 H7B O2 2_745 0.99 2.57 3.0746(17) 111.5
C7 H7B N2 2_755 0.99 2.60 3.4695(18) 147.1
C11 H11 O2 . 0.95 2.27 2.8833(19) 121.5
N2 H2N O1 . 0.88 1.95 2.6803(15) 140.0

loop_
_geom_torsion_atom_site_label_1
_geom_torsion_atom_site_label_2
_geom_torsion_atom_site_label_3
_geom_torsion_atom_site_label_4
_geom_torsion
C6 C1 C2 C3 0.42(18)
C8 C1 C2 C3 -177.84(12)
C1 C2 C3 C4 -0.79(19)
C2 C3 C4 C5 0.1(2)
C3 C4 C5 C6 1.0(2)
C4 C5 C6 C1 -1.35(19)
C4 C5 C6 C7 178.64(13)
C2 C1 C6 C5 0.67(19)
C8 C1 C6 C5 179.23(11)
C2 C1 C6 C7 -179.32(11)
C8 C1 C6 C7 -0.76(13)
C8 N1 C7 C6 -3.79(13)
C9 N1 C7 C6 -178.24(10)
C5 C6 C7 N1 -177.34(13)
C1 C6 C7 N1 2.65(13)
C9 N1 C8 O1 -3.3(2)
C7 N1 C8 O1 -177.10(12)
C9 N1 C8 C1 177.28(11)
C7 N1 C8 C1 3.46(13)
C6 C1 C8 O1 178.97(12)
C2 C1 C8 O1 -2.6(2)
C6 C1 C8 N1 -1.61(13)
C2 C1 C8 N1 176.84(12)
C10 N2 C9 O2 0.3(2)
C10 N2 C9 N1 -179.59(11)
C8 N1 C9 O2 -175.71(12)
C7 N1 C9 O2 -2.24(17)
C8 N1 C9 N2 4.20(17)
C7 N1 C9 N2 177.67(10)
C9 N2 C10 C11 0.9(2)
C9 N2 C10 C15 -179.93(12)
C15 C10 C11 C12 -0.3(2)
N2 C10 C11 C12 178.82(13)
C10 C11 C12 C13 -0.2(2)
C11 C12 C13 C14 0.8(2)
C12 C13 C14 C15 -0.8(3)
C13 C14 C15 C10 0.3(2)
C11 C10 C15 C14 0.2(2)
N2 C10 C15 C14 -178.95(13)

loop_
_cod_related_entry_id
_cod_related_entry_database
_cod_related_entry_code
1 ChemSpider 21120311
